data_1568791
loop_
_publ_author_name
'Surov, Artem O.'
'Ramazanova, Anna G.'
'Voronin, Alexander P.'
'Drozd, Ksenia V.'
'Churakov, Andrei V.'
'Perlovich, German L.'

_publ_section_title
;
 Virtual Screening, Structural Analysis, and Formation Thermodynamics of
 Carbamazepine Cocrystals.
;
_journal_issue 3
_journal_name_full Pharmaceutics
_journal_page_first 836
_journal_paper_doi 10.3390/pharmaceutics15030836
_journal_volume 15
_journal_year 2023
_chemical_formula_moiety 'C9 H9 N O3'
_chemical_formula_sum 'C9 H9 N O3'
_chemical_formula_weight 179.17
_space_group_crystal_system monoclinic
_space_group_IT_number 15
_space_group_name_Hall '-C 2yc'
_space_group_name_H-M_alt 'C 1 2/c 1'
_atom_sites_solution_hydrogens difmap
_atom_sites_solution_primary direct
_atom_sites_solution_secondary difmap
_audit_creation_method SHELXL-2018/3
_cell_angle_alpha 90
_cell_angle_beta 92.155(3)
_cell_angle_gamma 90
_cell_formula_units_Z 8
_cell_length_a 14.3522(12)
_cell_length_b 18.7197(16)
_cell_length_c 7.4273(6)
_cell_measurement_reflns_used 2275
_cell_measurement_temperature 150(2)
_cell_measurement_theta_max 25.366
_cell_measurement_theta_min 2.176
_cell_volume 1994.1(3)
_computing_cell_refinement 'SAINT (Bruker, 2018)'
_computing_data_collection '<i>APEX3</i> (Bruker, 2018)'
_computing_data_reduction 'SAINT (Bruker, 2018)'
_computing_structure_refinement 'SHELXL-2018/3 (Sheldrick, 2018)'
_computing_structure_solution 'SHELXT (Sheldrick, 2016)'
_diffrn_ambient_temperature 150(2)
_diffrn_measured_fraction_theta_full 0.998
_diffrn_measured_fraction_theta_max 0.998
_diffrn_measurement_device_type 'Bruker D8 Venture'
_diffrn_measurement_method \w
_diffrn_radiation_type MoK\a
_diffrn_radiation_wavelength 0.71073
_diffrn_reflns_av_R_equivalents 0.0471
_diffrn_reflns_av_unetI/netI 0.0355
_diffrn_reflns_Laue_measured_fraction_full 0.998
_diffrn_reflns_Laue_measured_fraction_max 0.998
_diffrn_reflns_limit_h_max 17
_diffrn_reflns_limit_h_min -17
_diffrn_reflns_limit_k_max 22
_diffrn_reflns_limit_k_min -22
_diffrn_reflns_limit_l_max 8
_diffrn_reflns_limit_l_min -8
_diffrn_reflns_number 11010
_diffrn_reflns_point_group_measured_fraction_full 0.998
_diffrn_reflns_point_group_measured_fraction_max 0.998
_diffrn_reflns_theta_full 25.242
_diffrn_reflns_theta_max 25.500
_diffrn_reflns_theta_min 2.176
_exptl_absorpt_coefficient_mu 0.091
_exptl_absorpt_correction_T_max 0.9281
_exptl_absorpt_correction_T_min 0.8366
_exptl_absorpt_correction_type multi-scan
_exptl_absorpt_process_details 'SADABS (Bruker, 2016)'
_exptl_crystal_colour colourless
_exptl_crystal_density_diffrn 1.194
_exptl_crystal_description plate
_exptl_crystal_F_000 752
_exptl_crystal_size_max 0.150
_exptl_crystal_size_mid 0.150
_exptl_crystal_size_min 0.010
_refine_diff_density_max 0.426
_refine_diff_density_min -0.195
_refine_diff_density_rms 0.039
_refine_ls_extinction_method none
_refine_ls_goodness_of_fit_ref 1.017
_refine_ls_hydrogen_treatment refall
_refine_ls_matrix_type full
_refine_ls_number_parameters 154
_refine_ls_number_reflns 1856
_refine_ls_number_restraints 0
_refine_ls_restrained_S_all 1.017
_refine_ls_R_factor_all 0.0634
_refine_ls_R_factor_gt 0.0414
_refine_ls_shift/su_max 0.000
_refine_ls_shift/su_mean 0.000
_refine_ls_structure_factor_coef Fsqd
_refine_ls_weighting_details 'w=1/[\s^2^(Fo^2^)+(0.0571P)^2^+0.9446P] where P=(Fo^2^+2Fc^2^)/3'
_refine_ls_weighting_scheme calc
_refine_ls_wR_factor_gt 0.1033
_refine_ls_wR_factor_ref 0.1168
_reflns_Friedel_coverage 0.000
_reflns_number_gt 1327
_reflns_number_total 1856
_reflns_threshold_expression 'I > 2\s(I)'
_cod_data_source_file 2AcAmBA_solv.cif
_cod_data_source_block a_sq
_cod_original_sg_symbol_H-M 'C 2/c'
_cod_database_code 1568791
_shelx_shelxl_version_number 2018/3
_shelx_space_group_comment
;
The symmetry employed for this shelxl refinement is uniquely defined
by the following loop, which should always be used as a source of
symmetry information in preference to the above space-group names.
They are only intended as comments.
;
_shelx_estimated_absorpt_t_min 0.987
_shelx_estimated_absorpt_t_max 0.999

loop_
_space_group_symop_operation_xyz
'x, y, z'
'-x, y, -z+1/2'
'x+1/2, y+1/2, z'
'-x+1/2, y+1/2, -z+1/2'
'-x, -y, -z'
'x, -y, z-1/2'
'-x+1/2, -y+1/2, -z'
'x+1/2, -y+1/2, z-1/2'

loop_
_atom_site_label
_atom_site_type_symbol
_atom_site_fract_x
_atom_site_fract_y
_atom_site_fract_z
_atom_site_U_iso_or_equiv
_atom_site_adp_type
_atom_site_occupancy
_atom_site_site_symmetry_order
_atom_site_calc_flag
_atom_site_refinement_flags_posn
_atom_site_refinement_flags_adp
_atom_site_refinement_flags_occupancy
_atom_site_disorder_assembly
_atom_site_disorder_group
N1 N 0.33053(10) 0.25608(8) 0.6828(2) 0.0329(4) Uani 1 1 d . . . . .
H1 H 0.3860(17) 0.2320(12) 0.650(3) 0.064(7) Uiso 1 1 d . . . . .
O1 O 0.49222(9) 0.23961(8) 0.52988(19) 0.0470(4) Uani 1 1 d . . . . .
O2 O 0.56359(9) 0.33703(8) 0.43213(19) 0.0424(4) Uani 1 1 d . . . . .
H2 H 0.603(2) 0.3009(15) 0.395(4) 0.091(9) Uiso 1 1 d . . . . .
O3 O 0.18983(9) 0.24830(7) 0.81301(18) 0.0414(4) Uani 1 1 d . . . . .
C1 C 0.49211(12) 0.30402(11) 0.5024(2) 0.0344(4) Uani 1 1 d . . . . .
C2 C 0.41414(12) 0.35263(10) 0.5454(2) 0.0317(4) Uani 1 1 d . . . . .
C3 C 0.33405(12) 0.32829(10) 0.6317(2) 0.0308(4) Uani 1 1 d . . . . .
C4 C 0.26210(13) 0.37638(11) 0.6626(3) 0.0374(5) Uani 1 1 d . . . . .
C5 C 0.27002(14) 0.44709(11) 0.6139(3) 0.0419(5) Uani 1 1 d . . . . .
C6 C 0.34862(14) 0.47173(12) 0.5307(3) 0.0420(5) Uani 1 1 d . . . . .
C7 C 0.41930(13) 0.42441(11) 0.4963(3) 0.0377(5) Uani 1 1 d . . . . .
C8 C 0.26433(12) 0.22055(11) 0.7705(2) 0.0341(4) Uani 1 1 d . . . . .
C9 C 0.28716(17) 0.14469(12) 0.8139(3) 0.0448(5) Uani 1 1 d . . . . .
H4 H 0.2055(14) 0.3591(10) 0.719(3) 0.041(5) Uiso 1 1 d . . . . .
H5 H 0.2193(15) 0.4803(11) 0.635(3) 0.044(6) Uiso 1 1 d . . . . .
H6 H 0.3542(14) 0.5228(12) 0.497(3) 0.049(6) Uiso 1 1 d . . . . .
H7 H 0.4750(14) 0.4395(10) 0.437(3) 0.036(5) Uiso 1 1 d . . . . .
H91 H 0.291(2) 0.1350(17) 0.939(5) 0.116(12) Uiso 1 1 d . . . . .
H92 H 0.233(2) 0.1171(16) 0.780(4) 0.099(10) Uiso 1 1 d . . . . .
H93 H 0.3401(19) 0.1264(14) 0.752(4) 0.081(8) Uiso 1 1 d . . . . .

loop_
_atom_site_aniso_label
_atom_site_aniso_U_11
_atom_site_aniso_U_22
_atom_site_aniso_U_33
_atom_site_aniso_U_23
_atom_site_aniso_U_13
_atom_site_aniso_U_12
N1 0.0278(8) 0.0382(9) 0.0332(8) -0.0001(7) 0.0083(6) -0.0013(7)
O1 0.0390(8) 0.0462(10) 0.0572(10) 0.0032(7) 0.0199(7) 0.0047(6)
O2 0.0299(7) 0.0514(9) 0.0468(8) 0.0075(7) 0.0144(6) 0.0025(7)
O3 0.0314(7) 0.0526(9) 0.0411(8) -0.0061(6) 0.0129(6) -0.0039(6)
C1 0.0277(10) 0.0459(12) 0.0301(9) -0.0008(9) 0.0060(7) 0.0004(8)
C2 0.0269(9) 0.0416(11) 0.0266(9) -0.0042(8) 0.0009(7) -0.0021(7)
C3 0.0279(9) 0.0386(11) 0.0260(9) -0.0052(8) 0.0020(7) -0.0009(8)
C4 0.0308(11) 0.0455(12) 0.0364(11) -0.0046(9) 0.0086(8) -0.0002(9)
C5 0.0372(11) 0.0435(12) 0.0450(12) -0.0087(10) 0.0046(9) 0.0056(9)
C6 0.0433(12) 0.0388(12) 0.0441(12) -0.0029(10) 0.0038(9) -0.0007(9)
C7 0.0333(11) 0.0422(12) 0.0378(11) -0.0029(9) 0.0046(8) -0.0049(9)
C8 0.0322(10) 0.0455(11) 0.0248(9) -0.0058(8) 0.0048(7) -0.0059(8)
C9 0.0471(13) 0.0455(13) 0.0426(13) 0.0006(10) 0.0129(10) -0.0058(10)

loop_
_atom_type_symbol
_atom_type_description
_atom_type_scat_dispersion_real
_atom_type_scat_dispersion_imag
_atom_type_scat_source
C C 0.0033 0.0016 'International Tables Vol C Tables 4.2.6.8 and 6.1.1.4'
H H 0.0000 0.0000 'International Tables Vol C Tables 4.2.6.8 and 6.1.1.4'
N N 0.0061 0.0033 'International Tables Vol C Tables 4.2.6.8 and 6.1.1.4'
O O 0.0106 0.0060 'International Tables Vol C Tables 4.2.6.8 and 6.1.1.4'

loop_
_geom_angle_atom_site_label_1
_geom_angle_atom_site_label_2
_geom_angle_atom_site_label_3
_geom_angle
_geom_angle_site_symmetry_1
_geom_angle_site_symmetry_3
_geom_angle_publ_flag
C8 N1 C3 129.67(16) . . ?
C8 N1 H1 120.0(14) . . ?
C3 N1 H1 110.3(14) . . ?
C1 O2 H2 105.3(18) . . ?
O1 C1 O2 122.05(17) . . ?
O1 C1 C2 124.33(17) . . ?
O2 C1 C2 113.61(18) . . ?
C7 C2 C3 118.77(17) . . ?
C7 C2 C1 119.06(16) . . ?
C3 C2 C1 122.16(17) . . ?
C4 C3 N1 122.80(16) . . ?
C4 C3 C2 119.12(18) . . ?
N1 C3 C2 118.09(16) . . ?
C5 C4 C3 120.50(18) . . ?
C5 C4 H4 120.4(11) . . ?
C3 C4 H4 119.1(11) . . ?
C4 C5 C6 120.9(2) . . ?
C4 C5 H5 120.0(12) . . ?
C6 C5 H5 119.0(12) . . ?
C7 C6 C5 119.1(2) . . ?
C7 C6 H6 120.4(12) . . ?
C5 C6 H6 120.6(12) . . ?
C6 C7 C2 121.61(18) . . ?
C6 C7 H7 121.5(11) . . ?
C2 C7 H7 116.9(11) . . ?
O3 C8 N1 123.14(18) . . ?
O3 C8 C9 121.93(17) . . ?
N1 C8 C9 114.94(17) . . ?
C8 C9 H91 114(2) . . ?
C8 C9 H92 106.4(18) . . ?
H91 C9 H92 100(2) . . ?
C8 C9 H93 113.9(16) . . ?
H91 C9 H93 113(2) . . ?
H92 C9 H93 109(2) . . ?

loop_
_geom_bond_atom_site_label_1
_geom_bond_atom_site_label_2
_geom_bond_distance
_geom_bond_site_symmetry_2
_geom_bond_publ_flag
N1 C8 1.348(2) . ?
N1 C3 1.406(2) . ?
N1 H1 0.95(2) . ?
O1 C1 1.223(2) . ?
O2 C1 1.322(2) . ?
O2 H2 0.93(3) . ?
O3 C8 1.240(2) . ?
C1 C2 1.486(3) . ?
C2 C7 1.395(3) . ?
C2 C3 1.412(2) . ?
C3 C4 1.395(2) . ?
C4 C5 1.378(3) . ?
C4 H4 0.984(19) . ?
C5 C6 1.385(3) . ?
C5 H5 0.97(2) . ?
C6 C7 1.378(3) . ?
C6 H6 0.99(2) . ?
C7 H7 0.97(2) . ?
C8 C9 1.490(3) . ?
C9 H91 0.94(4) . ?
C9 H92 0.96(3) . ?
C9 H93 0.97(3) . ?

loop_
_geom_hbond_atom_site_label_D
_geom_hbond_atom_site_label_H
_geom_hbond_atom_site_label_A
_geom_hbond_distance_DH
_geom_hbond_distance_HA
_geom_hbond_distance_DA
_geom_hbond_angle_DHA
_geom_hbond_site_symmetry_A
_geom_hbond_publ_flag
N1 H1 O1 0.95(2) 1.80(3) 2.640(2) 145(2) . yes
O2 H2 O3 0.93(3) 1.68(3) 2.5958(19) 166(3) 8 yes

loop_
_geom_torsion_atom_site_label_1
_geom_torsion_atom_site_label_2
_geom_torsion_atom_site_label_3
_geom_torsion_atom_site_label_4
_geom_torsion
_geom_torsion_site_symmetry_1
_geom_torsion_site_symmetry_2
_geom_torsion_site_symmetry_3
_geom_torsion_site_symmetry_4
_geom_torsion_publ_flag
O1 C1 C2 C7 -175.58(18) . . . . ?
O2 C1 C2 C7 5.2(2) . . . . ?
O1 C1 C2 C3 3.3(3) . . . . ?
O2 C1 C2 C3 -175.95(15) . . . . ?
C8 N1 C3 C4 -2.2(3) . . . . ?
C8 N1 C3 C2 177.80(17) . . . . ?
C7 C2 C3 C4 1.0(3) . . . . ?
C1 C2 C3 C4 -177.89(17) . . . . ?
C7 C2 C3 N1 -179.04(16) . . . . ?
C1 C2 C3 N1 2.1(2) . . . . ?
N1 C3 C4 C5 178.38(17) . . . . ?
C2 C3 C4 C5 -1.7(3) . . . . ?
C3 C4 C5 C6 1.1(3) . . . . ?
C4 C5 C6 C7 0.2(3) . . . . ?
C5 C6 C7 C2 -0.9(3) . . . . ?
C3 C2 C7 C6 0.3(3) . . . . ?
C1 C2 C7 C6 179.19(18) . . . . ?
C3 N1 C8 O3 4.0(3) . . . . ?
C3 N1 C8 C9 -175.81(18) . . . . ?
